data_7120700
loop_
_publ_author_name
'Powderly, Kelly M.'
'Clarke, Samantha M.'
'Amsler, Maximilian'
'Wolverton, Chris M.'
'Malliakas, Christos D.'
'Meng, Yue'
'Jacobsen, Steven D.'
'Freedman, Danna'

_publ_section_title
;
 High-pressure discovery of \b-NiBi
;
_journal_name_full 'Chem. Commun.'
_journal_paper_doi 10.1039/C7CC06471C
_journal_year 2017
_chemical_formula_moiety 'Bi Ni'
_chemical_formula_sum 'Bi Ni'
_chemical_formula_weight 267.67
_chemical_name_mineral NiBi
_space_group_crystal_system orthorhombic
_space_group_IT_number 63
_space_group_name_Hall '-C 2c 2'
_symmetry_Int_Tables_number 63
_symmetry_space_group_name_Hall '-C 2c 2'
_symmetry_space_group_name_H-M 'C m c m'
_audit_update_record
;
2017-09-21 deposited with the CCDC.
2017-09-22 downloaded from the CCDC.
;
_cell_angle_alpha 90
_cell_angle_beta 90
_cell_angle_gamma 90
_cell_formula_units_Z 4
_cell_length_a 3.3873(2)
_cell_length_b 9.4079(9)
_cell_length_c 3.7587(2)
_cell_measurement_pressure 36760000
_cell_measurement_temperature 295
_cell_volume 119.780(15)
_computing_cell_refinement 'Topas 5'
_computing_structure_refinement 'Topas 5'
_diffrn_ambient_temperature 295
_diffrn_measurement_device_type 'APS Beamline 16-ID-B'
_diffrn_radiation_wavelength 0.406626
_diffrn_source synchrotron
_pd_proc_ls_profile_function pseudo-Voigt
_pd_proc_ls_prof_R_factor 1.419
_pd_proc_ls_prof_wR_expected 4.23
_pd_proc_ls_prof_wR_factor 4.40
_refine_ls_goodness_of_fit_all 1.04
_refine_ls_R_factor_all 2.98
_cod_data_source_file c7cc06471c2.cif
_cod_data_source_block NiBi
_cod_original_cell_volume 119.778(16)
_cod_original_sg_symbol_H-M Cmcm
_cod_database_code 7120700

loop_
_symmetry_equiv_pos_as_xyz
'x, y, z '
'-x, -y, z+1/2 '
'-x, y, -z+1/2 '
'-x, y, z '
'x, -y, -z '
'x, -y, z+1/2 '
'x, y, -z+1/2 '
'-x, -y, -z '
'x+1/2, y+1/2, z '
'-x+1/2, -y+1/2, z+1/2 '
'-x+1/2, y+1/2, -z+1/2 '
'-x+1/2, y+1/2, z '
'x+1/2, -y+1/2, -z '
'x+1/2, -y+1/2, z+1/2 '
'x+1/2, y+1/2, -z+1/2 '
'-x+1/2, -y+1/2, -z '

loop_
_atom_site_label
_atom_site_type_symbol
_atom_site_symmetry_multiplicity
_atom_site_fract_x
_atom_site_fract_y
_atom_site_fract_z
_atom_site_occupancy
_atom_site_B_iso_or_equiv
Bi1 Bi 4 0 0.1414(3) 0.25 1 0.6
Ni1 Ni 4 0 0.4212(10) 0.25 1 0.6

loop_
_geom_angle_atom_site_label_1
_geom_angle_atom_site_label_2
_geom_angle_atom_site_label_3
_geom_angle_site_symmetry_1
_geom_angle_site_symmetry_3
_geom_angle
Bi1 Bi1 Bi1 1_455 1_655 180.0(5)
Bi1 Bi1 Bi1 1_455 2_554 90.00(6)
Bi1 Bi1 Bi1 1_455 2_555 90.00(6)
Bi1 Bi1 Bi1 1_455 10_454 58.61(4)
Bi1 Bi1 Bi1 1_455 10_455 58.61(4)
Bi1 Bi1 Bi1 1_455 10_554 121.39(7)
Bi1 Bi1 Bi1 1_455 10_555 121.39(7)
Bi1 Bi1 Ni1 1_455 . 90.00(7)
Bi1 Bi1 Ni1 1_455 9_445 50.73(14)
Bi1 Bi1 Ni1 1_455 9_545 129.27(16)
Bi1 Bi1 Ni1 1_455 10_454 49.31(4)
Bi1 Bi1 Ni1 1_455 10_455 49.31(4)
Bi1 Bi1 Ni1 1_455 10_554 130.69(5)
Bi1 Bi1 Ni1 1_455 10_555 130.69(5)
Bi1 Bi1 Bi1 1_655 2_554 90.00(6)
Bi1 Bi1 Bi1 1_655 2_555 90.00(6)
Bi1 Bi1 Bi1 1_655 10_454 121.39(7)
Bi1 Bi1 Bi1 1_655 10_455 121.39(7)
Bi1 Bi1 Bi1 1_655 10_554 58.61(4)
Bi1 Bi1 Bi1 1_655 10_555 58.61(4)
Bi1 Bi1 Ni1 1_655 . 90.00(7)
Bi1 Bi1 Ni1 1_655 9_445 129.27(16)
Bi1 Bi1 Ni1 1_655 9_545 50.73(14)
Bi1 Bi1 Ni1 1_655 10_454 130.69(5)
Bi1 Bi1 Ni1 1_655 10_455 130.69(5)
Bi1 Bi1 Ni1 1_655 10_554 49.31(4)
Bi1 Bi1 Ni1 1_655 10_555 49.31(4)
Bi1 Bi1 Bi1 2_554 2_555 70.47(7)
Bi1 Bi1 Bi1 2_554 10_454 100.36(4)
Bi1 Bi1 Bi1 2_554 10_455 147.85(4)
Bi1 Bi1 Bi1 2_554 10_554 100.36(4)
Bi1 Bi1 Bi1 2_554 10_555 147.85(4)
Bi1 Bi1 Ni1 2_554 . 144.76(4)
Bi1 Bi1 Ni1 2_554 9_445 50.78(10)
Bi1 Bi1 Ni1 2_554 9_545 50.78(10)
Bi1 Bi1 Ni1 2_554 10_454 52.94(18)
Bi1 Bi1 Ni1 2_554 10_455 103.4(2)
Bi1 Bi1 Ni1 2_554 10_554 52.94(18)
Bi1 Bi1 Ni1 2_554 10_555 103.4(2)
Bi1 Bi1 Bi1 2_555 10_454 147.85(4)
Bi1 Bi1 Bi1 2_555 10_455 100.36(4)
Bi1 Bi1 Bi1 2_555 10_554 147.85(4)
Bi1 Bi1 Bi1 2_555 10_555 100.36(4)
Bi1 Bi1 Ni1 2_555 . 144.76(4)
Bi1 Bi1 Ni1 2_555 9_445 50.78(10)
Bi1 Bi1 Ni1 2_555 9_545 50.78(10)
Bi1 Bi1 Ni1 2_555 10_454 103.4(2)
Bi1 Bi1 Ni1 2_555 10_455 52.94(18)
Bi1 Bi1 Ni1 2_555 10_554 103.4(2)
Bi1 Bi1 Ni1 2_555 10_555 52.94(18)
Bi1 Bi1 Bi1 10_454 10_455 70.61(5)
Bi1 Bi1 Bi1 10_454 10_554 62.77(5)
Bi1 Bi1 Bi1 10_454 10_555 102.14(9)
Bi1 Bi1 Ni1 10_454 . 51.07(5)
Bi1 Bi1 Ni1 10_454 9_445 99.02(11)
Bi1 Bi1 Ni1 10_454 9_545 144.70(3)
Bi1 Bi1 Ni1 10_454 10_454 52.0(2)
Bi1 Bi1 Ni1 10_454 10_455 102.77(13)
Bi1 Bi1 Ni1 10_454 10_554 93.66(13)
Bi1 Bi1 Ni1 10_454 10_555 154.2(2)
Bi1 Bi1 Bi1 10_455 10_554 102.14(9)
Bi1 Bi1 Bi1 10_455 10_555 62.77(5)
Bi1 Bi1 Ni1 10_455 . 51.07(5)
Bi1 Bi1 Ni1 10_455 9_445 99.02(11)
Bi1 Bi1 Ni1 10_455 9_545 144.70(3)
Bi1 Bi1 Ni1 10_455 10_454 102.77(13)
Bi1 Bi1 Ni1 10_455 10_455 52.0(2)
Bi1 Bi1 Ni1 10_455 10_554 154.2(2)
Bi1 Bi1 Ni1 10_455 10_555 93.66(13)
Bi1 Bi1 Bi1 10_554 10_555 70.61(5)
Bi1 Bi1 Ni1 10_554 . 51.07(5)
Bi1 Bi1 Ni1 10_554 9_445 144.70(3)
Bi1 Bi1 Ni1 10_554 9_545 99.02(11)
Bi1 Bi1 Ni1 10_554 10_454 93.66(13)
Bi1 Bi1 Ni1 10_554 10_455 154.2(2)
Bi1 Bi1 Ni1 10_554 10_554 52.0(2)
Bi1 Bi1 Ni1 10_554 10_555 102.77(13)
Bi1 Bi1 Ni1 10_555 . 51.07(5)
Bi1 Bi1 Ni1 10_555 9_445 144.70(3)
Bi1 Bi1 Ni1 10_555 9_545 99.02(11)
Bi1 Bi1 Ni1 10_555 10_454 154.2(2)
Bi1 Bi1 Ni1 10_555 10_455 93.66(13)
Bi1 Bi1 Ni1 10_555 10_554 102.77(13)
Bi1 Bi1 Ni1 10_555 10_555 52.0(2)
Ni1 Bi1 Ni1 . 9_445 140.73(13)
Ni1 Bi1 Ni1 . 9_545 140.73(13)
Ni1 Bi1 Ni1 . 10_454 103.1(2)
Ni1 Bi1 Ni1 . 10_455 103.1(2)
Ni1 Bi1 Ni1 . 10_554 103.1(2)
Ni1 Bi1 Ni1 . 10_555 103.1(2)
Ni1 Bi1 Ni1 9_445 9_545 78.5(2)
Ni1 Bi1 Ni1 9_445 10_454 53.97(18)
Ni1 Bi1 Ni1 9_445 10_455 53.97(18)
Ni1 Bi1 Ni1 9_445 10_554 103.7(2)
Ni1 Bi1 Ni1 9_445 10_555 103.7(2)
Ni1 Bi1 Ni1 9_545 10_454 103.7(2)
Ni1 Bi1 Ni1 9_545 10_455 103.7(2)
Ni1 Bi1 Ni1 9_545 10_554 53.97(18)
Ni1 Bi1 Ni1 9_545 10_555 53.97(18)
Ni1 Bi1 Ni1 10_454 10_455 92.69(8)
Ni1 Bi1 Ni1 10_454 10_554 81.39(6)
Ni1 Bi1 Ni1 10_454 10_555 153.8(3)
Ni1 Bi1 Ni1 10_455 10_554 153.8(3)
Ni1 Bi1 Ni1 10_455 10_555 81.39(6)
Ni1 Bi1 Ni1 10_554 10_555 92.69(8)
Bi1 Ni1 Bi1 . 9_455 140.73(13)
Bi1 Ni1 Bi1 . 9_555 140.73(13)
Bi1 Ni1 Bi1 . 10_454 76.9(2)
Bi1 Ni1 Bi1 . 10_455 76.9(2)
Bi1 Ni1 Bi1 . 10_554 76.9(2)
Bi1 Ni1 Bi1 . 10_555 76.9(2)
Bi1 Ni1 Ni1 . 1_455 90.0(2)
Bi1 Ni1 Ni1 . 1_655 90.0(2)
Bi1 Ni1 Ni1 . 2_564 128.3(3)
Bi1 Ni1 Ni1 . 2_565 128.3(3)
Bi1 Ni1 Bi1 9_455 9_555 78.5(3)
Bi1 Ni1 Bi1 9_455 10_454 76.28(11)
Bi1 Ni1 Bi1 9_455 10_455 76.28(11)
Bi1 Ni1 Bi1 9_455 10_554 126.0(2)
Bi1 Ni1 Bi1 9_455 10_555 126.0(2)
Bi1 Ni1 Ni1 9_455 1_455 50.73(17)
Bi1 Ni1 Ni1 9_455 1_655 129.3(3)
Bi1 Ni1 Ni1 9_455 2_564 61.3(2)
Bi1 Ni1 Ni1 9_455 2_565 61.3(2)
Bi1 Ni1 Bi1 9_555 10_454 126.0(2)
Bi1 Ni1 Bi1 9_555 10_455 126.0(2)
Bi1 Ni1 Bi1 9_555 10_554 76.28(11)
Bi1 Ni1 Bi1 9_555 10_555 76.28(11)
Bi1 Ni1 Ni1 9_555 1_455 129.3(3)
Bi1 Ni1 Ni1 9_555 1_655 50.73(17)
Bi1 Ni1 Ni1 9_555 2_564 61.3(2)
Bi1 Ni1 Ni1 9_555 2_565 61.3(2)
Bi1 Ni1 Bi1 10_454 10_455 92.69(10)
Bi1 Ni1 Bi1 10_454 10_554 81.39(8)
Bi1 Ni1 Bi1 10_454 10_555 153.8(4)
Bi1 Ni1 Ni1 10_454 1_455 49.31(5)
Bi1 Ni1 Ni1 10_454 1_655 130.69(10)
Bi1 Ni1 Ni1 10_454 2_564 64.69(14)
Bi1 Ni1 Ni1 10_454 2_565 135.1(2)
Bi1 Ni1 Bi1 10_455 10_554 153.8(4)
Bi1 Ni1 Bi1 10_455 10_555 81.39(8)
Bi1 Ni1 Ni1 10_455 1_455 49.31(5)
Bi1 Ni1 Ni1 10_455 1_655 130.69(10)
Bi1 Ni1 Ni1 10_455 2_564 135.1(2)
Bi1 Ni1 Ni1 10_455 2_565 64.69(14)
Bi1 Ni1 Bi1 10_554 10_555 92.69(10)
Bi1 Ni1 Ni1 10_554 1_455 130.69(10)
Bi1 Ni1 Ni1 10_554 1_655 49.31(5)
Bi1 Ni1 Ni1 10_554 2_564 64.69(14)
Bi1 Ni1 Ni1 10_554 2_565 135.1(2)
Bi1 Ni1 Ni1 10_555 1_455 130.69(10)
Bi1 Ni1 Ni1 10_555 1_655 49.31(5)
Bi1 Ni1 Ni1 10_555 2_564 135.1(2)
Bi1 Ni1 Ni1 10_555 2_565 64.69(14)
Ni1 Ni1 Ni1 1_455 1_655 180.0(5)
Ni1 Ni1 Ni1 1_455 2_564 90.00(14)
Ni1 Ni1 Ni1 1_455 2_565 90.00(14)
Ni1 Ni1 Ni1 1_655 2_564 90.00(14)
Ni1 Ni1 Ni1 1_655 2_565 90.00(14)
Ni1 Ni1 Ni1 2_564 2_565 103.5(4)

loop_
_geom_bond_atom_site_label_1
_geom_bond_atom_site_label_2
_geom_bond_site_symmetry_2
_geom_bond_distance
Bi1 Bi1 1_455 3.3873(4)
Bi1 Bi1 1_655 3.3873(4)
Bi1 Bi1 2_554 3.257(3)
Bi1 Bi1 2_555 3.257(3)
Bi1 Bi1 10_454 3.252(3)
Bi1 Bi1 10_455 3.252(3)
Bi1 Bi1 10_554 3.252(3)
Bi1 Bi1 10_555 3.252(3)
Bi1 Ni1 . 2.632(10)
Bi1 Ni1 9_445 2.676(8)
Bi1 Ni1 9_545 2.676(8)
Bi1 Ni1 10_454 2.598(2)
Bi1 Ni1 10_455 2.598(2)
Bi1 Ni1 10_554 2.598(2)
Bi1 Ni1 10_555 2.598(2)
Ni1 Ni1 1_455 3.3873(4)
Ni1 Ni1 1_655 3.3873(4)
Ni1 Ni1 2_564 2.394(8)
Ni1 Ni1 2_565 2.394(8)
